data_7050971
loop_
_publ_author_name
'V. Bertolasi'
'V. Ferretti'
'P. Gilli'
'Gastone Gilli'
'L. Pretto'

_publ_section_title
;
Hydrogen-bonded supramolecular structurs in co-crystals
of beta- or zeta-diketone enols with 2,6-diaminopyridine or
2,4-diaminopyrimidine.
;
_journal_name_full 'New Journal of Chemistry'
_journal_volume ?
_journal_year 2002
_chemical_formula_moiety '(C7 H5 O2)-, (C5 H8 N3)+, H2O'
_chemical_formula_sum 'C24 H30 N6 O6'
_chemical_formula_weight 498.54
_space_group_IT_number 14
_symmetry_cell_setting monoclinic
_symmetry_space_group_name_Hall '-P 2yn'
_symmetry_space_group_name_H-M 'P 1 21/n 1'
_cell_angle_alpha 90.00
_cell_angle_beta 109.23(2)
_cell_angle_gamma 90.00
_cell_formula_units_Z 8
_cell_length_a 10.376(3)
_cell_length_b 17.697(2)
_cell_length_c 14.647(3)
_cell_measurement_temperature 296
_cell_volume 2539.5(9)
_diffrn_ambient_temperature 296
_exptl_crystal_density_diffrn 1.304
_cod_original_sg_symbol_H-M 'P 21/n'
_cod_database_code 7050971

loop_
_symmetry_equiv_pos_as_xyz
'x, y, z'
'-x+1/2, y+1/2, -z+1/2'
'-x, -y, -z'
'x-1/2, -y-1/2, z-1/2'

loop_
_atom_site_label
_atom_site_type_symbol
_atom_site_fract_x
_atom_site_fract_y
_atom_site_fract_z
_atom_site_U_iso_or_equiv
_atom_site_adp_type
_atom_site_occupancy
_atom_site_symmetry_multiplicity
_atom_site_calc_flag
_atom_site_refinement_flags
_atom_site_disorder_assembly
_atom_site_disorder_group
O11 O 0.89360(11) 0.06806(6) 0.18605(8) 0.0642(3) Uani 1 1 d . . .
O21 O 0.70722(10) 0.05159(6) 0.26497(8) 0.0671(3) Uani 1 1 d . . .
C11 C 0.84496(13) 0.12912(8) 0.20720(9) 0.0477(3) Uani 1 1 d . . .
C21 C 0.73894(13) 0.12054(8) 0.25217(9) 0.0501(3) Uani 1 1 d . . .
C31 C 0.67190(18) 0.17946(12) 0.28006(13) 0.0717(5) Uani 1 1 d . . .
C41 C 0.6828(2) 0.25702(13) 0.27469(14) 0.0827(6) Uani 1 1 d . . .
C51 C 0.7654(2) 0.29889(12) 0.23921(14) 0.0807(6) Uani 1 1 d . . .
C61 C 0.8594(2) 0.27190(11) 0.19977(15) 0.0826(5) Uani 1 1 d . . .
C71 C 0.89345(18) 0.19886(10) 0.18641(13) 0.0680(4) Uani 1 1 d . . .
N11 N 0.61888(13) -0.04523(7) 0.10316(8) 0.0511(3) Uani 1 1 d . . .
N21 N 0.78113(14) -0.03354(9) 0.02885(11) 0.0675(4) Uani 1 1 d . . .
N31 N 0.4695(2) -0.04556(11) 0.18900(13) 0.0817(5) Uani 1 1 d . . .
C81 C 0.66828(15) -0.06691(8) 0.03175(10) 0.0518(3) Uani 1 1 d . . .
C91 C 0.59701(17) -0.12279(9) -0.03185(11) 0.0613(4) Uani 1 1 d . . .
C101 C 0.48318(19) -0.15361(10) -0.01918(13) 0.0666(4) Uani 1 1 d . . .
C111 C 0.43433(19) -0.13056(10) 0.05302(13) 0.0691(4) Uani 1 1 d . . .
C121 C 0.50434(16) -0.07444(9) 0.11565(11) 0.0599(4) Uani 1 1 d . . .
O12 O 0.50559(11) -0.09425(6) 0.53348(7) 0.0665(3) Uani 1 1 d . . .
O22 O 0.67362(14) -0.09218(6) 0.70633(9) 0.0913(4) Uani 1 1 d . . .
C12 C 0.54299(14) -0.15850(8) 0.57105(10) 0.0499(3) Uani 1 1 d . . .
C22 C 0.64242(14) -0.15713(8) 0.66962(11) 0.0566(4) Uani 1 1 d . . .
C32 C 0.70162(18) -0.22150(10) 0.72401(15) 0.0721(5) Uani 1 1 d . . .
C42 C 0.6832(2) -0.29743(11) 0.70451(19) 0.0826(6) Uani 1 1 d . . .
C52 C 0.6002(3) -0.33383(12) 0.6254(2) 0.0894(7) Uani 1 1 d . . .
C62 C 0.5123(3) -0.30030(11) 0.54367(17) 0.0873(6) Uani 1 1 d . . .
C72 C 0.4882(2) -0.22462(10) 0.52029(13) 0.0694(4) Uani 1 1 d . . .
N12 N 0.88535(11) -0.04310(6) 0.39367(8) 0.0463(3) Uani 1 1 d . . .
N22 N 0.70226(14) -0.03350(9) 0.44810(12) 0.0673(4) Uani 1 1 d . . .
N32 N 1.05512(15) -0.04375(9) 0.32519(10) 0.0624(3) Uani 1 1 d . . .
C82 C 0.82142(14) -0.06604(8) 0.45682(10) 0.0502(3) Uani 1 1 d . . .
C92 C 0.88438(17) -0.12096(9) 0.52417(11) 0.0603(4) Uani 1 1 d . . .
C102 C 1.00794(17) -0.14943(9) 0.52455(11) 0.0601(4) Uani 1 1 d . . .
C112 C 1.07150(16) -0.12514(8) 0.46131(11) 0.0573(4) Uani 1 1 d . . .
C122 C 1.00750(13) -0.07056(8) 0.39278(10) 0.0481(3) Uani 1 1 d . . .
O1 O 1.12858(15) 0.05382(8) 0.13090(9) 0.0755(4) Uani 1 1 d . . .
O2 O 0.34353(11) -0.05565(7) 0.34797(8) 0.0551(3) Uani 1 1 d . . .
H31 H 0.605(2) 0.1631(12) 0.3065(15) 0.103(7) Uiso 1 1 d . . .
H41 H 0.624(2) 0.2834(12) 0.2989(16) 0.109(7) Uiso 1 1 d . . .
H51 H 0.761(2) 0.3529(14) 0.2437(14) 0.098(6) Uiso 1 1 d . . .
H61 H 0.914(2) 0.3074(12) 0.1773(15) 0.101(7) Uiso 1 1 d . . .
H71 H 0.9593(18) 0.1927(10) 0.1554(13) 0.085(6) Uiso 1 1 d . . .
H11 H 0.6653(16) -0.0115(10) 0.1444(12) 0.065(5) Uiso 1 1 d . . .
H211 H 0.8173(16) 0.0013(9) 0.0745(12) 0.067(5) Uiso 1 1 d . . .
H212 H 0.814(2) -0.0407(11) -0.0216(15) 0.094(6) Uiso 1 1 d . . .
H311 H 0.523(2) -0.0070(13) 0.2245(15) 0.101(7) Uiso 1 1 d . . .
H312 H 0.401(3) -0.0654(12) 0.2006(17) 0.109(8) Uiso 1 1 d . . .
H91 H 0.6267(19) -0.1373(9) -0.0842(14) 0.084(5) Uiso 1 1 d . . .
H101 H 0.4346(17) -0.1917(10) -0.0604(13) 0.072(5) Uiso 1 1 d . . .
H111 H 0.3543(18) -0.1534(9) 0.0610(12) 0.070(5) Uiso 1 1 d . . .
H32 H 0.768(2) -0.2076(11) 0.7841(15) 0.091(6) Uiso 1 1 d . . .
H42 H 0.740(2) -0.3294(13) 0.7581(14) 0.101(6) Uiso 1 1 d . . .
H52 H 0.598(2) -0.3824(13) 0.6295(15) 0.104(7) Uiso 1 1 d . . .
H62 H 0.454(2) -0.3304(13) 0.4939(16) 0.104(7) Uiso 1 1 d . . .
H72 H 0.4212(18) -0.2150(9) 0.4564(14) 0.075(5) Uiso 1 1 d . . .
H12 H 0.8415(15) -0.0095(9) 0.3482(11) 0.057(4) Uiso 1 1 d . . .
H221 H 0.6776(17) 0.0029(10) 0.4113(12) 0.064(5) Uiso 1 1 d . . .
H222 H 0.6543(19) -0.0481(10) 0.4852(13) 0.078(6) Uiso 1 1 d . . .
H321 H 1.0090(17) -0.0071(10) 0.2859(12) 0.074(5) Uiso 1 1 d . . .
H322 H 1.140(2) -0.0538(9) 0.3263(12) 0.072(5) Uiso 1 1 d . . .
H92 H 0.8409(19) -0.1362(10) 0.5725(14) 0.086(6) Uiso 1 1 d . . .
H102 H 1.0523(18) -0.1888(10) 0.5712(13) 0.081(5) Uiso 1 1 d . . .
H112 H 1.1553(18) -0.1453(9) 0.4591(12) 0.073(5) Uiso 1 1 d . . .
H100 H 1.193(2) 0.0684(12) 0.1827(18) 0.098(7) Uiso 1 1 d . . .
H200 H 1.057(2) 0.0641(12) 0.1410(16) 0.099(7) Uiso 1 1 d . . .
H300 H 0.391(2) -0.0696(11) 0.4060(15) 0.088(6) Uiso 1 1 d . . .
H400 H 0.3551(18) -0.0071(12) 0.3469(13) 0.079(6) Uiso 1 1 d . . .

loop_
_atom_site_aniso_label
_atom_site_aniso_U_11
_atom_site_aniso_U_22
_atom_site_aniso_U_33
_atom_site_aniso_U_23
_atom_site_aniso_U_13
_atom_site_aniso_U_12
O11 0.0628(6) 0.0646(6) 0.0697(7) -0.0094(5) 0.0281(5) 0.0092(5)
O21 0.0555(6) 0.0746(8) 0.0734(7) 0.0176(5) 0.0243(5) -0.0010(5)
C11 0.0426(7) 0.0570(8) 0.0430(7) -0.0023(6) 0.0136(5) 0.0034(6)
C21 0.0423(7) 0.0619(8) 0.0442(7) 0.0052(6) 0.0115(5) 0.0045(6)
C31 0.0633(10) 0.0916(13) 0.0694(10) 0.0028(9) 0.0343(8) 0.0193(9)
C41 0.0814(13) 0.0921(15) 0.0726(11) -0.0126(10) 0.0225(10) 0.0365(11)
C51 0.0922(14) 0.0571(11) 0.0754(12) -0.0081(9) 0.0040(11) 0.0180(10)
C61 0.0926(14) 0.0620(11) 0.0917(13) 0.0045(10) 0.0284(11) -0.0090(10)
C71 0.0674(10) 0.0677(11) 0.0805(11) 0.0009(8) 0.0402(9) -0.0032(8)
N11 0.0591(7) 0.0518(7) 0.0439(6) 0.0016(5) 0.0190(5) 0.0081(6)
N21 0.0611(8) 0.0834(10) 0.0653(9) -0.0196(8) 0.0308(7) -0.0032(7)
N31 0.0932(12) 0.0924(12) 0.0788(11) -0.0010(9) 0.0546(10) -0.0024(10)
C81 0.0550(8) 0.0552(8) 0.0465(7) 0.0019(6) 0.0183(6) 0.0126(6)
C91 0.0687(10) 0.0612(9) 0.0526(8) -0.0057(7) 0.0181(7) 0.0092(8)
C101 0.0691(10) 0.0576(9) 0.0630(10) 0.0003(8) 0.0082(8) 0.0019(8)
C111 0.0646(10) 0.0669(10) 0.0764(11) 0.0081(9) 0.0240(9) -0.0027(8)
C121 0.0658(9) 0.0603(9) 0.0589(9) 0.0129(7) 0.0279(7) 0.0109(7)
O12 0.0733(7) 0.0609(6) 0.0612(6) 0.0169(5) 0.0169(5) 0.0042(5)
O22 0.0964(9) 0.0555(7) 0.0880(9) 0.0055(6) -0.0157(7) -0.0135(6)
C12 0.0518(7) 0.0536(8) 0.0517(7) 0.0065(6) 0.0273(6) -0.0001(6)
C22 0.0485(8) 0.0514(8) 0.0678(9) 0.0100(7) 0.0162(7) -0.0045(6)
C32 0.0599(9) 0.0670(11) 0.0824(12) 0.0217(9) 0.0141(9) 0.0070(8)
C42 0.0829(13) 0.0604(11) 0.1135(16) 0.0288(12) 0.0445(12) 0.0200(10)
C52 0.1284(19) 0.0450(10) 0.123(2) 0.0058(11) 0.0804(17) 0.0061(11)
C62 0.1292(18) 0.0631(12) 0.0882(14) -0.0220(11) 0.0612(14) -0.0218(12)
C72 0.0904(12) 0.0672(10) 0.0566(10) -0.0070(8) 0.0321(9) -0.0112(9)
N12 0.0445(6) 0.0451(6) 0.0495(6) 0.0005(5) 0.0157(5) -0.0003(5)
N22 0.0543(8) 0.0737(10) 0.0818(10) 0.0099(8) 0.0332(7) 0.0040(7)
N32 0.0561(8) 0.0731(9) 0.0653(8) 0.0075(7) 0.0299(7) 0.0088(7)
C82 0.0479(7) 0.0504(7) 0.0540(8) -0.0052(6) 0.0193(6) -0.0081(6)
C92 0.0680(10) 0.0589(9) 0.0565(9) 0.0027(7) 0.0239(7) -0.0085(7)
C102 0.0671(9) 0.0525(8) 0.0537(8) 0.0041(7) 0.0103(7) -0.0010(7)
C112 0.0526(8) 0.0531(8) 0.0633(9) -0.0030(7) 0.0151(7) 0.0066(7)
C122 0.0462(7) 0.0475(7) 0.0507(7) -0.0069(6) 0.0163(6) -0.0028(6)
O1 0.0570(7) 0.1178(11) 0.0561(7) -0.0140(6) 0.0245(6) -0.0025(7)
O2 0.0551(6) 0.0533(7) 0.0547(6) -0.0036(5) 0.0151(5) -0.0035(5)

loop_
_geom_bond_atom_site_label_1
_geom_bond_atom_site_label_2
_geom_bond_distance
_geom_bond_site_symmetry_2
_geom_bond_publ_flag
O11 C11 1.2734(16) . ?
O21 C21 1.2934(17) . ?
C11 C71 1.404(2) . ?
C11 C21 1.4644(19) . ?
C21 C31 1.387(2) . ?
C31 C41 1.382(3) . ?
C31 H31 0.94(2) . ?
C41 C51 1.359(3) . ?
C41 H41 0.93(2) . ?
C51 C61 1.373(3) . ?
C51 H51 0.96(2) . ?
C61 C71 1.371(3) . ?
C61 H61 0.97(2) . ?
C71 H71 0.943(18) . ?
N11 C81 1.3627(18) . ?
N11 C121 1.363(2) . ?
N11 H11 0.872(17) . ?
N21 C81 1.324(2) . ?
N21 H211 0.897(17) . ?
N21 H212 0.92(2) . ?
N31 C121 1.343(2) . ?
N31 H311 0.93(2) . ?
N31 H312 0.86(2) . ?
C81 C91 1.392(2) . ?
C91 C101 1.368(3) . ?
C91 H91 0.952(19) . ?
C101 C111 1.377(3) . ?
C101 H101 0.934(18) . ?
C111 C121 1.384(2) . ?
C111 H111 0.964(17) . ?
O12 C12 1.2670(17) . ?
O22 C22 1.2651(18) . ?
C12 C72 1.402(2) . ?
C12 C22 1.472(2) . ?
C22 C32 1.410(2) . ?
C32 C42 1.374(3) . ?
C32 H32 0.95(2) . ?
C42 C52 1.357(3) . ?
C42 H42 0.99(2) . ?
C52 C62 1.378(3) . ?
C52 H52 0.86(2) . ?
C62 C72 1.385(3) . ?
C62 H62 0.94(2) . ?
C72 H72 0.979(18) . ?
N12 C122 1.3615(18) . ?
N12 C82 1.3655(18) . ?
N12 H12 0.897(16) . ?
N22 C82 1.331(2) . ?
N22 H221 0.824(17) . ?
N22 H222 0.89(2) . ?
N32 C122 1.3310(19) . ?
N32 H321 0.894(18) . ?
N32 H322 0.893(19) . ?
C82 C92 1.386(2) . ?
C92 C102 1.376(2) . ?
C92 H92 0.994(19) . ?
C102 C112 1.371(2) . ?
C102 H102 0.978(18) . ?
C112 C122 1.394(2) . ?
C112 H112 0.951(17) . ?
O1 H100 0.87(3) . ?
O1 H200 0.83(2) . ?
O2 H300 0.87(2) . ?
O2 H400 0.87(2) . ?

loop_
_cod_related_entry_id
_cod_related_entry_database
_cod_related_entry_code
1 ChemSpider 30652854
